data_1519371
loop_
_publ_author_name
'Bedin, Michele'
'Karim, Alavi'
'Reitti, Marcus'
'Carlsson, Anna-Carin C.'
'Topi\'c, Filip'
'Cetina, Mario'
'Pan, Fangfang'
'Havel, Vaclav'
'Al-Ameri, Fatima'
'Sindelar, Vladimir'
'Rissanen, Kari'
'Gr\"afenstein, J\"urgen'
'Erd\'elyi, M\'at\'e'

_publ_section_title
;
 Counterion influence on the N--I--N halogen bond
;
_journal_issue 7
_journal_name_full 'Chem. Sci.'
_journal_page_first 3746
_journal_paper_doi 10.1039/C5SC01053E
_journal_volume 6
_journal_year 2015
_chemical_formula_moiety 'C10 H10 I N2 +, C7 H7 O3 S -'
_chemical_formula_sum 'C17 H17 I N2 O3 S'
_chemical_formula_weight 456.28
_chemical_name_systematic '[bis(pyridine)iodine]tosylate'
_chemical_properties_physical Moisture-sensitive
_space_group_crystal_system monoclinic
_space_group_IT_number 14
_space_group_name_Hall '-P 2yn'
_space_group_name_H-M_alt 'P 1 21/n 1'
_symmetry_space_group_name_Hall '-P 2yn'
_symmetry_space_group_name_H-M 'P 1 21/n 1'
_atom_sites_solution_hydrogens geom
_atom_sites_solution_primary iterative
_atom_sites_solution_secondary difmap
_audit_creation_method SHELXL-2013
_audit_update_record
;
2015-03-23 deposited with the CCDC.
2015-04-20 downloaded from the CCDC.
;
_cell_angle_alpha 90
_cell_angle_beta 115.781(6)
_cell_angle_gamma 90
_cell_formula_units_Z 4
_cell_length_a 9.0892(4)
_cell_length_b 21.1577(13)
_cell_length_c 10.0924(5)
_cell_measurement_reflns_used 3434
_cell_measurement_temperature 123.0(1)
_cell_measurement_theta_max 28.9110
_cell_measurement_theta_min 3.8040
_cell_volume 1747.65(18)
_computing_cell_refinement
;
CrysAlisPro, Agilent Technologies,
Version 1.171.36.28 (release 01-02-2013 CrysAlis171 .NET)
(compiled Feb  1 2013,16:14:44)
;
_computing_data_collection
;
CrysAlisPro, Agilent Technologies,
Version 1.171.36.28 (release 01-02-2013 CrysAlis171 .NET)
(compiled Feb  1 2013,16:14:44)
;
_computing_data_reduction
;
CrysAlisPro, Agilent Technologies,
Version 1.171.36.28 (release 01-02-2013 CrysAlis171 .NET)
(compiled Feb  1 2013,16:14:44)
;
_computing_publication_material 'WinGX (Farrugia, 2012)'
_computing_structure_refinement 'SHELXL-2013 (Sheldrick, 2008)'
_computing_structure_solution 'Superflip (Palatinus & Chapuis, 2007)'
_diffrn_ambient_temperature 123.0(1)
_diffrn_detector_area_resol_mean 5.1977
_diffrn_measured_fraction_theta_full 0.995
_diffrn_measured_fraction_theta_max 0.995
_diffrn_measurement_device_type 'SuperNova, Dual, Cu at zero, Atlas'
_diffrn_measurement_method '\w scans'
_diffrn_radiation_monochromator mirror
_diffrn_radiation_source 'SuperNova (Mo) X-ray Source'
_diffrn_radiation_type MoK\a
_diffrn_radiation_wavelength 0.71073
_diffrn_reflns_av_R_equivalents 0.0271
_diffrn_reflns_av_unetI/netI 0.0392
_diffrn_reflns_laue_measured_fraction_full 0.995
_diffrn_reflns_laue_measured_fraction_max 0.995
_diffrn_reflns_limit_h_max 10
_diffrn_reflns_limit_h_min -10
_diffrn_reflns_limit_k_max 25
_diffrn_reflns_limit_k_min -22
_diffrn_reflns_limit_l_max 12
_diffrn_reflns_limit_l_min -8
_diffrn_reflns_number 6586
_diffrn_reflns_point_group_measured_fraction_full 0.995
_diffrn_reflns_point_group_measured_fraction_max 0.995
_diffrn_reflns_theta_full 25.250
_diffrn_reflns_theta_max 25.244
_diffrn_reflns_theta_min 2.668
_exptl_absorpt_coefficient_mu 1.969
_exptl_absorpt_correction_T_max 1.00000
_exptl_absorpt_correction_T_min 0.78104
_exptl_absorpt_correction_type multi-scan
_exptl_absorpt_process_details
;
CrysAlisPro, Agilent Technologies,
Version 1.171.36.28 (release 01-02-2013 CrysAlis171 .NET)
(compiled Feb  1 2013,16:14:44)
Empirical absorption correction using spherical harmonics,
implemented in SCALE3 ABSPACK scaling algorithm.
;
_exptl_crystal_colour colourless
_exptl_crystal_density_diffrn 1.734
_exptl_crystal_density_method 'not measured'
_exptl_crystal_description plate
_exptl_crystal_F_000 904
_exptl_crystal_size_max 0.292
_exptl_crystal_size_mid 0.131
_exptl_crystal_size_min 0.056
_refine_diff_density_max 0.617
_refine_diff_density_min -0.676
_refine_diff_density_rms 0.093
_refine_ls_extinction_method none
_refine_ls_goodness_of_fit_ref 1.084
_refine_ls_hydrogen_treatment constr
_refine_ls_matrix_type full
_refine_ls_number_parameters 218
_refine_ls_number_reflns 3142
_refine_ls_number_restraints 0
_refine_ls_restrained_S_all 1.084
_refine_ls_R_factor_all 0.0360
_refine_ls_R_factor_gt 0.0297
_refine_ls_shift/su_max 0.003
_refine_ls_shift/su_mean 0.000
_refine_ls_structure_factor_coef Fsqd
_refine_ls_weighting_details 'w=1/[\s^2^(Fo^2^)+(0.0244P)^2^] where P=(Fo^2^+2Fc^2^)/3'
_refine_ls_weighting_scheme calc
_refine_ls_wR_factor_gt 0.0565
_refine_ls_wR_factor_ref 0.0588
_reflns_Friedel_coverage 0.000
_reflns_number_gt 2796
_reflns_number_total 3142
_reflns_threshold_expression 'I > 2\s(I)'
_cod_data_source_file c5sc01053e2.cif
_cod_data_source_block 6-I
_cod_depositor_comments 'Adding full bibliography for 1519367--1519381.cif.'
_cod_database_code 1519371
_shelx_space_group_comment
;
The symmetry employed for this shelxl refinement is uniquely defined
by the following loop, which should always be used as a source of
symmetry information in preference to the above space-group names.
They are only intended as comments.
;
_shelx_estimated_absorpt_t_min 0.597
_shelx_estimated_absorpt_t_max 0.898
_shelxl_version_number 2013-4

loop_
_space_group_symop_operation_xyz
'x, y, z'
'-x+1/2, y+1/2, -z+1/2'
'-x, -y, -z'
'x-1/2, -y-1/2, z-1/2'

loop_
_atom_site_label
_atom_site_type_symbol
_atom_site_fract_x
_atom_site_fract_y
_atom_site_fract_z
_atom_site_U_iso_or_equiv
_atom_site_adp_type
_atom_site_occupancy
_atom_site_site_symmetry_order
_atom_site_calc_flag
_atom_site_refinement_flags_posn
_atom_site_refinement_flags_adp
C2A C 0.7946(3) 0.48678(16) 0.9056(4) 0.0223(7) Uani 1 1 d . .
H2A H 0.7537 0.5288 0.8926 0.027 Uiso 1 1 calc R U
C3A C 0.8221(3) 0.45495(17) 1.0322(4) 0.0245(8) Uani 1 1 d . .
H3A H 0.8002 0.4747 1.1063 0.029 Uiso 1 1 calc R U
C4A C 0.8819(3) 0.39372(16) 1.0519(4) 0.0261(8) Uani 1 1 d . .
H4A H 0.9030 0.3712 1.1397 0.031 Uiso 1 1 calc R U
C5A C 0.9105(4) 0.36590(16) 0.9405(4) 0.0249(8) Uani 1 1 d . .
H5A H 0.9509 0.3239 0.9506 0.030 Uiso 1 1 calc R U
C6A C 0.8795(3) 0.40004(15) 0.8163(4) 0.0227(7) Uani 1 1 d . .
H6A H 0.8975 0.3809 0.7394 0.027 Uiso 1 1 calc R U
C8A C 0.6447(3) 0.54440(15) 0.2605(4) 0.0211(7) Uani 1 1 d . .
H8A H 0.5865 0.5067 0.2576 0.025 Uiso 1 1 calc R U
C9A C 0.6070(3) 0.57796(15) 0.1324(4) 0.0220(7) Uani 1 1 d . .
H9A H 0.5245 0.5630 0.0417 0.026 Uiso 1 1 calc R U
C10A C 0.6892(3) 0.63311(15) 0.1364(4) 0.0205(7) Uani 1 1 d . .
H10A H 0.6627 0.6570 0.0493 0.025 Uiso 1 1 calc R U
C11A C 0.8112(3) 0.65318(15) 0.2696(4) 0.0208(7) Uani 1 1 d . .
H11A H 0.8697 0.6911 0.2752 0.025 Uiso 1 1 calc R U
C12A C 0.8466(3) 0.61731(14) 0.3940(4) 0.0182(7) Uani 1 1 d . .
H12A H 0.9321 0.6303 0.4850 0.022 Uiso 1 1 calc R U
I1A I 0.79635(2) 0.51248(2) 0.59383(2) 0.01853(8) Uani 1 1 d . .
N1A N 0.8245(3) 0.45975(12) 0.7992(3) 0.0182(6) Uani 1 1 d . .
N7A N 0.7626(3) 0.56438(11) 0.3890(3) 0.0171(6) Uani 1 1 d . .
C1C C 0.3542(3) 0.67384(14) 0.5597(3) 0.0163(7) Uani 1 1 d . .
C2C C 0.4706(4) 0.65528(15) 0.5123(4) 0.0233(8) Uani 1 1 d . .
H2C H 0.5464 0.6228 0.5633 0.028 Uiso 1 1 calc R U
C3C C 0.4764(4) 0.68386(16) 0.3913(4) 0.0248(8) Uani 1 1 d . .
H3C H 0.5561 0.6704 0.3603 0.030 Uiso 1 1 calc R U
C4C C 0.3689(3) 0.73161(15) 0.3144(4) 0.0217(7) Uani 1 1 d . .
C5C C 0.2504(3) 0.74891(15) 0.3603(4) 0.0204(7) Uani 1 1 d . .
H5C H 0.1737 0.7809 0.3079 0.025 Uiso 1 1 calc R U
C6C C 0.2421(3) 0.72065(15) 0.4805(4) 0.0183(7) Uani 1 1 d . .
H6C H 0.1597 0.7331 0.5092 0.022 Uiso 1 1 calc R U
C7C C 0.3824(4) 0.76302(17) 0.1864(4) 0.0308(8) Uani 1 1 d . .
H7C1 H 0.4979 0.7688 0.2092 0.046 Uiso 1 1 calc R U
H7C2 H 0.3280 0.8043 0.1680 0.046 Uiso 1 1 calc R U
H7C3 H 0.3301 0.7364 0.0987 0.046 Uiso 1 1 calc R U
O1C O 0.1976(2) 0.60740(11) 0.6724(2) 0.0256(5) Uani 1 1 d . .
O2C O 0.3676(3) 0.69359(10) 0.8172(3) 0.0266(5) Uani 1 1 d . .
O3C O 0.4930(2) 0.59806(10) 0.7807(2) 0.0228(5) Uani 1 1 d . .
S1C S 0.35270(8) 0.64053(4) 0.72090(9) 0.01728(18) Uani 1 1 d . .

loop_
_atom_site_aniso_label
_atom_site_aniso_U_11
_atom_site_aniso_U_22
_atom_site_aniso_U_33
_atom_site_aniso_U_23
_atom_site_aniso_U_13
_atom_site_aniso_U_12
C2A 0.0192(16) 0.0299(19) 0.021(2) -0.0014(16) 0.0113(14) -0.0027(13)
C3A 0.0233(16) 0.039(2) 0.0159(19) -0.0018(16) 0.0129(14) -0.0025(15)
C4A 0.0213(16) 0.039(2) 0.018(2) 0.0096(17) 0.0086(14) -0.0020(14)
C5A 0.0247(17) 0.0248(19) 0.023(2) 0.0054(16) 0.0086(15) 0.0023(13)
C6A 0.0235(16) 0.028(2) 0.0187(19) -0.0012(16) 0.0109(14) 0.0016(14)
C8A 0.0266(16) 0.0177(18) 0.0182(19) 0.0013(15) 0.0091(14) 0.0001(13)
C9A 0.0230(16) 0.0258(19) 0.0135(18) -0.0041(15) 0.0046(13) -0.0024(13)
C10A 0.0228(16) 0.0238(18) 0.0171(19) 0.0088(15) 0.0106(14) 0.0059(13)
C11A 0.0214(15) 0.0219(18) 0.024(2) 0.0014(15) 0.0145(14) -0.0023(13)
C12A 0.0136(14) 0.0237(18) 0.0170(18) -0.0019(15) 0.0065(12) 0.0000(12)
I1A 0.02143(12) 0.02167(13) 0.01336(12) 0.00212(9) 0.00837(9) 0.00228(8)
N1A 0.0166(12) 0.0232(15) 0.0162(15) 0.0012(12) 0.0085(11) 0.0015(11)
N7A 0.0186(12) 0.0191(15) 0.0144(15) 0.0019(12) 0.0080(11) 0.0041(10)
C1C 0.0184(14) 0.0195(17) 0.0114(17) -0.0024(14) 0.0068(13) -0.0032(12)
C2C 0.0220(16) 0.027(2) 0.0197(19) 0.0028(16) 0.0084(14) 0.0087(13)
C3C 0.0230(16) 0.038(2) 0.0187(19) 0.0016(17) 0.0138(14) 0.0051(14)
C4C 0.0221(15) 0.0284(19) 0.0151(18) -0.0020(15) 0.0086(13) -0.0041(13)
C5C 0.0226(15) 0.0200(18) 0.0172(19) 0.0026(15) 0.0072(14) 0.0016(13)
C6C 0.0184(15) 0.0229(18) 0.0148(18) 0.0002(15) 0.0082(13) 0.0017(12)
C7C 0.0359(19) 0.036(2) 0.024(2) 0.0065(18) 0.0163(16) -0.0010(15)
O1C 0.0220(11) 0.0378(14) 0.0173(13) 0.0024(11) 0.0088(9) -0.0070(10)
O2C 0.0452(13) 0.0225(13) 0.0171(13) -0.0028(11) 0.0183(11) -0.0002(10)
O3C 0.0268(11) 0.0237(13) 0.0171(13) 0.0055(10) 0.0088(10) 0.0038(9)
S1C 0.0190(4) 0.0215(4) 0.0110(4) 0.0009(3) 0.0062(3) -0.0013(3)

loop_
_atom_type_symbol
_atom_type_description
_atom_type_scat_dispersion_real
_atom_type_scat_dispersion_imag
_atom_type_scat_source
C C 0.0033 0.0016 'International Tables Vol C Tables 4.2.6.8 and 6.1.1.4'
H H 0.0000 0.0000 'International Tables Vol C Tables 4.2.6.8 and 6.1.1.4'
I I -0.4742 1.8119 'International Tables Vol C Tables 4.2.6.8 and 6.1.1.4'
N N 0.0061 0.0033 'International Tables Vol C Tables 4.2.6.8 and 6.1.1.4'
O O 0.0106 0.0060 'International Tables Vol C Tables 4.2.6.8 and 6.1.1.4'
S S 0.1246 0.1234 'International Tables Vol C Tables 4.2.6.8 and 6.1.1.4'

loop_
_geom_angle_atom_site_label_1
_geom_angle_atom_site_label_2
_geom_angle_atom_site_label_3
_geom_angle
N1A C2A C3A 121.2(3)
N1A C2A H2A 119.4
C3A C2A H2A 119.4
C2A C3A C4A 119.6(3)
C2A C3A H3A 120.2
C4A C3A H3A 120.2
C3A C4A C5A 118.7(3)
C3A C4A H4A 120.7
C5A C4A H4A 120.7
C6A C5A C4A 118.8(3)
C6A C5A H5A 120.6
C4A C5A H5A 120.6
N1A C6A C5A 122.2(3)
N1A C6A H6A 118.9
C5A C6A H6A 118.9
N7A C8A C9A 120.8(3)
N7A C8A H8A 119.6
C9A C8A H8A 119.6
C10A C9A C8A 119.8(3)
C10A C9A H9A 120.1
C8A C9A H9A 120.1
C9A C10A C11A 118.9(3)
C9A C10A H10A 120.5
C11A C10A H10A 120.5
C12A C11A C10A 119.0(3)
C12A C11A H11A 120.5
C10A C11A H11A 120.5
N7A C12A C11A 121.4(3)
N7A C12A H12A 119.3
C11A C12A H12A 119.3
N7A I1A N1A 178.75(8)
C6A N1A C2A 119.4(3)
C6A N1A I1A 117.9(2)
C2A N1A I1A 122.6(2)
C8A N7A C12A 120.0(3)
C8A N7A I1A 117.9(2)
C12A N7A I1A 121.8(2)
C2C C1C C6C 118.5(3)
C2C C1C S1C 120.8(2)
C6C C1C S1C 120.7(2)
C3C C2C C1C 120.4(3)
C3C C2C H2C 119.8
C1C C2C H2C 119.8
C2C C3C C4C 121.7(3)
C2C C3C H3C 119.2
C4C C3C H3C 119.2
C3C C4C C5C 117.6(3)
C3C C4C C7C 120.2(3)
C5C C4C C7C 122.2(3)
C6C C5C C4C 121.5(3)
C6C C5C H5C 119.2
C4C C5C H5C 119.2
C5C C6C C1C 120.2(3)
C5C C6C H6C 119.9
C1C C6C H6C 119.9
C4C C7C H7C1 109.5
C4C C7C H7C2 109.5
H7C1 C7C H7C2 109.5
C4C C7C H7C3 109.5
H7C1 C7C H7C3 109.5
H7C2 C7C H7C3 109.5
O2C S1C O1C 113.10(13)
O2C S1C O3C 112.89(13)
O1C S1C O3C 112.76(13)
O2C S1C C1C 105.68(14)
O1C S1C C1C 105.96(13)
O3C S1C C1C 105.63(13)

loop_
_geom_bond_atom_site_label_1
_geom_bond_atom_site_label_2
_geom_bond_distance
C2A N1A 1.344(4)
C2A C3A 1.368(5)
C2A H2A 0.9500
C3A C4A 1.385(5)
C3A H3A 0.9500
C4A C5A 1.390(5)
C4A H4A 0.9500
C5A C6A 1.366(5)
C5A H5A 0.9500
C6A N1A 1.342(4)
C6A H6A 0.9500
C8A N7A 1.341(4)
C8A C9A 1.382(4)
C8A H8A 0.9500
C9A C10A 1.377(4)
C9A H9A 0.9500
C10A C11A 1.386(4)
C10A H10A 0.9500
C11A C12A 1.380(4)
C11A H11A 0.9500
C12A N7A 1.344(4)
C12A H12A 0.9500
I1A N7A 2.241(3)
I1A N1A 2.268(3)
C1C C2C 1.394(4)
C1C C6C 1.397(4)
C1C S1C 1.778(3)
C2C C3C 1.383(5)
C2C H2C 0.9500
C3C C4C 1.385(4)
C3C H3C 0.9500
C4C C5C 1.393(4)
C4C C7C 1.504(5)
C5C C6C 1.384(5)
C5C H5C 0.9500
C6C H6C 0.9500
C7C H7C1 0.9800
C7C H7C2 0.9800
C7C H7C3 0.9800
O1C S1C 1.455(2)
O2C S1C 1.452(2)
O3C S1C 1.459(2)

loop_
_geom_torsion_atom_site_label_1
_geom_torsion_atom_site_label_2
_geom_torsion_atom_site_label_3
_geom_torsion_atom_site_label_4
_geom_torsion
N1A C2A C3A C4A 0.1(4)
C2A C3A C4A C5A -0.8(4)
C3A C4A C5A C6A 0.4(5)
C4A C5A C6A N1A 0.9(5)
N7A C8A C9A C10A -1.0(5)
C8A C9A C10A C11A 1.3(4)
C9A C10A C11A C12A 0.0(4)
C10A C11A C12A N7A -1.7(4)
C5A C6A N1A C2A -1.7(4)
C5A C6A N1A I1A 175.7(2)
C3A C2A N1A C6A 1.2(4)
C3A C2A N1A I1A -176.0(2)
C9A C8A N7A C12A -0.6(4)
C9A C8A N7A I1A 173.6(2)
C11A C12A N7A C8A 1.9(4)
C11A C12A N7A I1A -172.0(2)
C6C C1C C2C C3C 1.4(5)
S1C C1C C2C C3C -176.5(3)
C1C C2C C3C C4C 0.4(5)
C2C C3C C4C C5C -1.8(5)
C2C C3C C4C C7C 178.0(3)
C3C C4C C5C C6C 1.5(5)
C7C C4C C5C C6C -178.4(3)
C4C C5C C6C C1C 0.4(5)
C2C C1C C6C C5C -1.8(5)
S1C C1C C6C C5C 176.2(2)
C2C C1C S1C O2C 122.6(3)
C6C C1C S1C O2C -55.4(3)
C2C C1C S1C O1C -117.1(3)
C6C C1C S1C O1C 64.9(3)
C2C C1C S1C O3C 2.7(3)
C6C C1C S1C O3C -175.2(2)
